data_4075263
loop_
_publ_author_name
'Poyatos, Macarena'
'Maisse-Fran\,cois, Aline'
'Bellemin-Laponnaz, St\'ephane'
'Gade, Lutz H.'

_publ_section_title
;
 Coordination Chemistry of a Modular N,C-Chelating Oxazole-Carbene Ligand
 and Its Applications in Hydrosilylation Catalysis&#x00A7;
;
_journal_issue 10
_journal_name_full Organometallics
_journal_page_first 2634
_journal_paper_doi 10.1021/om060166u
_journal_volume 25
_journal_year 2006
_chemical_formula_moiety 'C19 H17 Cl2 N3 O Pd, C H2 Cl2'
_chemical_formula_sum 'C20 H19 Cl4 N3 O Pd'
_chemical_formula_weight 565.58
_chemical_name_systematic
; 
 ? 
;
_space_group_IT_number 14
_symmetry_cell_setting monoclinic
_symmetry_space_group_name_Hall '-P 2ybc'
_symmetry_space_group_name_H-M 'P 1 21/c 1'
_atom_sites_solution_hydrogens geom
_atom_sites_solution_primary direct
_atom_sites_solution_secondary difmap
_audit_creation_method SHELXL-97
_cell_angle_alpha 90.00
_cell_angle_beta 108.415(3)
_cell_angle_gamma 90.00
_cell_formula_units_Z 4
_cell_length_a 11.6150(5)
_cell_length_b 14.7790(7)
_cell_length_c 13.8210(7)
_cell_measurement_reflns_used 3572
_cell_measurement_temperature 173(2)
_cell_measurement_theta_max 27.485
_cell_measurement_theta_min 1.018
_cell_volume 2251.00(19)
_computing_cell_refinement 'Denzo (Nonius B.V., 1998)'
_computing_data_collection 'Collect (Nonius B.V., 1998)'
_computing_data_reduction 'Denzo (Nonius B.V., 1998)'
_computing_molecular_graphics 'PLATON 98 (Spek, 1998)'
_computing_publication_material 'SHELXL-97 (Sheldrick, 1997)'
_computing_structure_refinement 'SHELXL-97 (Sheldrick, 1997)'
_computing_structure_solution 'SHELXS-97 (Sheldrick, 1997)'
_diffrn_ambient_temperature 173(2)
_diffrn_measured_fraction_theta_full 0.980
_diffrn_measured_fraction_theta_max 0.980
_diffrn_measurement_device_type KappaCCD
_diffrn_measurement_method '\p scans'
_diffrn_radiation_monochromator graphite
_diffrn_radiation_source 'fine-focus sealed tube'
_diffrn_radiation_type MoK\a
_diffrn_radiation_wavelength 0.71073
_diffrn_reflns_av_R_equivalents 0.0612
_diffrn_reflns_av_sigmaI/netI 0.1397
_diffrn_reflns_limit_h_max 15
_diffrn_reflns_limit_h_min -15
_diffrn_reflns_limit_k_max 17
_diffrn_reflns_limit_k_min -19
_diffrn_reflns_limit_l_max 17
_diffrn_reflns_limit_l_min -17
_diffrn_reflns_number 8162
_diffrn_reflns_theta_full 27.49
_diffrn_reflns_theta_max 27.49
_diffrn_reflns_theta_min 3.07
_exptl_absorpt_coefficient_mu 1.316
_exptl_absorpt_correction_type none
_exptl_crystal_colour yellow
_exptl_crystal_density_diffrn 1.669
_exptl_crystal_density_method 'not measured'
_exptl_crystal_description prism
_exptl_crystal_F_000 1128
_exptl_crystal_size_max 0.10
_exptl_crystal_size_mid 0.10
_exptl_crystal_size_min 0.10
_refine_diff_density_max 1.164
_refine_diff_density_min -0.978
_refine_diff_density_rms 0.129
_refine_ls_extinction_method none
_refine_ls_goodness_of_fit_ref 0.957
_refine_ls_hydrogen_treatment constr
_refine_ls_matrix_type full
_refine_ls_number_parameters 262
_refine_ls_number_reflns 5058
_refine_ls_number_restraints 0
_refine_ls_restrained_S_all 0.957
_refine_ls_R_factor_all 0.1728
_refine_ls_R_factor_gt 0.0658
_refine_ls_shift/su_max 0.032
_refine_ls_shift/su_mean 0.004
_refine_ls_structure_factor_coef Fsqd
_refine_ls_weighting_details 'calc w=1/[\s^2^(Fo^2^)+(0.1038P)^2^+0.0000P] where P=(Fo^2^+2Fc^2^)/3'
_refine_ls_weighting_scheme calc
_refine_ls_wR_factor_gt 0.1624
_refine_ls_wR_factor_ref 0.2115
_reflns_number_gt 2275
_reflns_number_total 5058
_reflns_threshold_expression >2sigma(I)
_cod_data_source_file om060166usi20060221_064320.cif
_cod_data_source_block crystal
_cod_original_cell_volume 2251.00(18)
_cod_original_sg_symbol_H-M P21/c
_cod_database_code 4075263

loop_
_symmetry_equiv_pos_as_xyz
'x, y, z'
'-x, y+1/2, -z+1/2'
'-x, -y, -z'
'x, -y-1/2, z-1/2'

loop_
_atom_site_label
_atom_site_type_symbol
_atom_site_fract_x
_atom_site_fract_y
_atom_site_fract_z
_atom_site_U_iso_or_equiv
_atom_site_adp_type
_atom_site_occupancy
_atom_site_symmetry_multiplicity
_atom_site_calc_flag
Pd Pd -0.05933(5) 0.11319(4) 0.56472(4) 0.0481(3) Uani 1 1 d
Cl1 Cl -0.0010(2) 0.00664(15) 0.69526(17) 0.0681(6) Uani 1 1 d
Cl2 Cl -0.2507(2) 0.11643(14) 0.57307(16) 0.0612(6) Uani 1 1 d
Cl3 Cl 0.1785(3) 0.2989(2) 0.6819(2) 0.1159(11) Uani 1 1 d
Cl4 Cl 0.2729(4) 0.4712(2) 0.6462(3) 0.1395(14) Uani 1 1 d
O O 0.2136(5) 0.1760(4) 0.4493(4) 0.0615(15) Uani 1 1 d
N1 N 0.1105(6) 0.1147(4) 0.5452(5) 0.0475(15) Uani 1 1 d
N2 N 0.0090(6) 0.2152(5) 0.4187(5) 0.0585(18) Uani 1 1 d
N3 N -0.1690(6) 0.2681(4) 0.4014(5) 0.0538(17) Uani 1 1 d
C1 C -0.0890(7) 0.2061(5) 0.4546(6) 0.053(2) Uani 1 1 d
C2 C -0.0132(9) 0.2831(6) 0.3460(6) 0.068(3) Uani 1 1 d
H2 H 0.0406 0.3027 0.3108 0.082 Uiso 1 1 calc
C3 C -0.1216(9) 0.3155(6) 0.3347(6) 0.064(2) Uani 1 1 d
H3 H -0.1610 0.3626 0.2895 0.077 Uiso 1 1 calc
C4 C 0.1093(8) 0.1662(5) 0.4696(7) 0.056(2) Uani 1 1 d
C5 C 0.2947(8) 0.1217(5) 0.5231(7) 0.057(2) Uani 1 1 d
C6 C 0.2305(7) 0.0843(5) 0.5844(6) 0.052(2) Uani 1 1 d
C7 C 0.2883(8) 0.0283(6) 0.6668(7) 0.066(2) Uani 1 1 d
H7 H 0.2464 0.0009 0.7082 0.080 Uiso 1 1 calc
C8 C 0.4100(9) 0.0158(6) 0.6834(8) 0.075(3) Uani 1 1 d
H8 H 0.4546 -0.0210 0.7390 0.090 Uiso 1 1 calc
C9 C 0.4708(9) 0.0553(7) 0.6215(8) 0.080(3) Uani 1 1 d
H9 H 0.5551 0.0437 0.6363 0.095 Uiso 1 1 calc
C10 C 0.4128(8) 0.1113(6) 0.5384(8) 0.067(2) Uani 1 1 d
H10 H 0.4541 0.1392 0.4970 0.081 Uiso 1 1 calc
C11 C -0.2848(7) 0.2899(5) 0.4129(6) 0.052(2) Uani 1 1 d
C12 C -0.2863(8) 0.3404(6) 0.4988(6) 0.061(2) Uani 1 1 d
C13 C -0.1706(10) 0.3657(7) 0.5823(7) 0.089(3) Uani 1 1 d
H13A H -0.1399 0.3129 0.6256 0.134 Uiso 1 1 calc
H13B H -0.1875 0.4147 0.6237 0.134 Uiso 1 1 calc
H13C H -0.1097 0.3858 0.5515 0.134 Uiso 1 1 calc
C14 C -0.4031(10) 0.3649(5) 0.5019(7) 0.070(3) Uani 1 1 d
H14 H -0.4090 0.3974 0.5594 0.085 Uiso 1 1 calc
C15 C -0.5071(9) 0.3439(6) 0.4266(8) 0.066(2) Uani 1 1 d
C16 C -0.6293(11) 0.3736(7) 0.4342(10) 0.101(4) Uani 1 1 d
H16A H -0.6574 0.3295 0.4747 0.151 Uiso 1 1 calc
H16B H -0.6884 0.3775 0.3657 0.151 Uiso 1 1 calc
H16C H -0.6210 0.4330 0.4672 0.151 Uiso 1 1 calc
C17 C -0.4987(8) 0.2968(6) 0.3445(7) 0.066(2) Uani 1 1 d
H17 H -0.5714 0.2836 0.2910 0.079 Uiso 1 1 calc
C18 C -0.3903(8) 0.2671(5) 0.3348(6) 0.052(2) Uani 1 1 d
C19 C -0.3833(8) 0.2189(6) 0.2415(7) 0.073(3) Uani 1 1 d
H19A H -0.4651 0.2009 0.1995 0.109 Uiso 1 1 calc
H19B H -0.3324 0.1649 0.2618 0.109 Uiso 1 1 calc
H19C H -0.3480 0.2593 0.2022 0.109 Uiso 1 1 calc
C20 C 0.2303(16) 0.4051(9) 0.7280(12) 0.165(8) Uani 1 1 d
H20A H 0.1653 0.4365 0.7471 0.197 Uiso 1 1 calc
H20B H 0.3003 0.3978 0.7908 0.197 Uiso 1 1 calc

loop_
_atom_site_aniso_label
_atom_site_aniso_U_11
_atom_site_aniso_U_22
_atom_site_aniso_U_33
_atom_site_aniso_U_23
_atom_site_aniso_U_13
_atom_site_aniso_U_12
Pd 0.0507(4) 0.0500(4) 0.0453(4) -0.0012(3) 0.0177(3) -0.0054(3)
Cl1 0.0726(16) 0.0713(14) 0.0646(14) 0.0182(11) 0.0279(12) 0.0031(12)
Cl2 0.0550(13) 0.0701(14) 0.0635(13) -0.0007(11) 0.0260(11) -0.0082(11)
Cl3 0.133(3) 0.096(2) 0.112(2) -0.0128(18) 0.029(2) -0.0200(19)
Cl4 0.182(4) 0.120(3) 0.147(3) 0.009(2) 0.096(3) -0.003(3)
O 0.058(4) 0.074(4) 0.058(3) 0.008(3) 0.027(3) -0.001(3)
N1 0.053(4) 0.053(4) 0.045(4) 0.004(3) 0.027(3) 0.000(3)
N2 0.052(4) 0.077(5) 0.054(4) 0.013(4) 0.027(3) 0.003(4)
N3 0.056(4) 0.059(4) 0.046(4) 0.008(3) 0.016(3) 0.010(3)
C1 0.050(5) 0.062(5) 0.044(4) 0.000(4) 0.013(4) -0.006(4)
C2 0.085(7) 0.074(6) 0.053(5) 0.016(5) 0.032(5) -0.013(5)
C3 0.074(7) 0.068(6) 0.061(5) 0.019(5) 0.033(5) 0.015(5)
C4 0.052(5) 0.055(5) 0.067(5) 0.002(5) 0.026(5) 0.001(4)
C5 0.060(6) 0.050(5) 0.064(5) 0.006(4) 0.024(5) -0.002(4)
C6 0.046(5) 0.049(4) 0.063(5) -0.004(4) 0.019(4) 0.003(4)
C7 0.046(5) 0.074(6) 0.082(6) 0.014(5) 0.023(5) -0.003(4)
C8 0.059(6) 0.074(6) 0.087(7) 0.006(5) 0.017(5) 0.002(5)
C9 0.059(6) 0.081(7) 0.105(8) -0.010(7) 0.036(6) 0.000(5)
C10 0.057(6) 0.062(6) 0.087(7) 0.001(5) 0.029(5) -0.001(5)
C11 0.054(5) 0.049(4) 0.053(5) 0.008(4) 0.015(4) 0.007(4)
C12 0.073(7) 0.058(5) 0.052(5) -0.001(4) 0.020(5) -0.002(5)
C13 0.113(10) 0.093(7) 0.059(6) -0.014(5) 0.023(6) -0.007(6)
C14 0.108(9) 0.050(5) 0.066(6) -0.001(5) 0.045(6) 0.013(5)
C15 0.062(6) 0.063(6) 0.081(7) 0.007(5) 0.036(6) 0.002(5)
C16 0.114(10) 0.076(7) 0.140(11) 0.010(7) 0.077(9) 0.015(6)
C17 0.063(6) 0.055(5) 0.079(6) 0.009(5) 0.019(5) -0.003(5)
C18 0.057(6) 0.048(4) 0.050(5) 0.006(4) 0.014(4) 0.001(4)
C19 0.075(7) 0.067(6) 0.070(6) -0.006(5) 0.016(5) 0.003(5)
C20 0.27(2) 0.118(10) 0.172(14) -0.063(10) 0.172(15) -0.098(12)

loop_
_atom_type_symbol
_atom_type_description
_atom_type_scat_dispersion_real
_atom_type_scat_dispersion_imag
_atom_type_scat_source
C C 0.0033 0.0016 'International Tables Vol C Tables 4.2.6.8 and 6.1.1.4'
H H 0.0000 0.0000 'International Tables Vol C Tables 4.2.6.8 and 6.1.1.4'
N N 0.0061 0.0033 'International Tables Vol C Tables 4.2.6.8 and 6.1.1.4'
O O 0.0106 0.0060 'International Tables Vol C Tables 4.2.6.8 and 6.1.1.4'
Cl Cl 0.1484 0.1585 'International Tables Vol C Tables 4.2.6.8 and 6.1.1.4'
Pd Pd -0.9988 1.0072 'International Tables Vol C Tables 4.2.6.8 and 6.1.1.4'

loop_
_geom_angle_atom_site_label_1
_geom_angle_atom_site_label_2
_geom_angle_atom_site_label_3
_geom_angle
C1 Pd N1 80.6(3)
C1 Pd Cl2 95.1(2)
N1 Pd Cl2 175.32(18)
C1 Pd Cl1 173.4(2)
N1 Pd Cl1 92.99(18)
Cl2 Pd Cl1 91.42(8)
C4 O C5 103.3(6)
C4 N1 C6 104.9(6)
C4 N1 Pd 110.2(5)
C6 N1 Pd 144.9(5)
C4 N2 C1 115.4(7)
C4 N2 C2 133.8(7)
C1 N2 C2 110.1(7)
C1 N3 C3 110.7(7)
C1 N3 C11 126.8(6)
C3 N3 C11 122.3(6)
N3 C1 N2 104.0(6)
N3 C1 Pd 143.9(6)
N2 C1 Pd 112.1(6)
C3 C2 N2 107.7(7)
C3 C2 H2 126.2
N2 C2 H2 126.2
C2 C3 N3 107.5(7)
C2 C3 H3 126.3
N3 C3 H3 126.3
N1 C4 O 117.1(8)
N1 C4 N2 121.4(7)
O C4 N2 121.2(7)
C10 C5 O 127.2(8)
C10 C5 C6 125.1(8)
O C5 C6 107.5(7)
C7 C6 N1 131.9(7)
C7 C6 C5 121.0(8)
N1 C6 C5 107.1(7)
C8 C7 C6 114.9(8)
C8 C7 H7 122.6
C6 C7 H7 122.6
C7 C8 C9 122.3(9)
C7 C8 H8 118.8
C9 C8 H8 118.8
C8 C9 C10 122.8(9)
C8 C9 H9 118.6
C10 C9 H9 118.6
C5 C10 C9 113.8(8)
C5 C10 H10 123.1
C9 C10 H10 123.1
C18 C11 C12 122.6(8)
C18 C11 N3 118.9(7)
C12 C11 N3 118.2(8)
C11 C12 C14 115.3(8)
C11 C12 C13 121.9(8)
C14 C12 C13 122.8(8)
C12 C13 H13A 109.5
C12 C13 H13B 109.5
H13A C13 H13B 109.5
C12 C13 H13C 109.5
H13A C13 H13C 109.5
H13B C13 H13C 109.5
C15 C14 C12 123.2(8)
C15 C14 H14 118.4
C12 C14 H14 118.4
C14 C15 C17 118.4(9)
C14 C15 C16 120.3(9)
C17 C15 C16 121.3(10)
C15 C16 H16A 109.5
C15 C16 H16B 109.5
H16A C16 H16B 109.5
C15 C16 H16C 109.5
H16A C16 H16C 109.4
H16B C16 H16C 109.5
C15 C17 C18 123.5(9)
C15 C17 H17 118.3
C18 C17 H17 118.3
C17 C18 C11 117.0(7)
C17 C18 C19 122.3(8)
C11 C18 C19 120.5(7)
C18 C19 H19A 109.5
C18 C19 H19B 109.5
H19A C19 H19B 109.5
C18 C19 H19C 109.5
H19A C19 H19C 109.5
H19B C19 H19C 109.5
Cl4 C20 Cl3 114.9(7)
Cl4 C20 H20A 108.6
Cl3 C20 H20A 108.5
Cl4 C20 H20B 108.5
Cl3 C20 H20B 108.5
H20A C20 H20B 107.5

loop_
_geom_bond_atom_site_label_1
_geom_bond_atom_site_label_2
_geom_bond_distance
Pd C1 1.997(8)
Pd N1 2.073(6)
Pd Cl2 2.262(2)
Pd Cl1 2.328(2)
Cl3 C20 1.729(12)
Cl4 C20 1.683(12)
O C4 1.335(9)
O C5 1.401(10)
N1 C4 1.289(10)
N1 C6 1.401(10)
N2 C4 1.363(10)
N2 C1 1.385(9)
N2 C2 1.386(10)
N3 C1 1.346(9)
N3 C3 1.402(9)
N3 C11 1.440(10)
C2 C3 1.310(11)
C2 H2 0.9499
C3 H3 0.9500
C5 C10 1.329(12)
C5 C6 1.405(11)
C6 C7 1.397(11)
C7 C8 1.371(12)
C7 H7 0.9500
C8 C9 1.398(13)
C8 H8 0.9499
C9 C10 1.403(13)
C9 H9 0.9500
C10 H10 0.9500
C11 C18 1.395(11)
C11 C12 1.408(11)
C12 C14 1.418(12)
C12 C13 1.515(13)
C13 H13A 0.9801
C13 H13B 0.9801
C13 H13C 0.9799
C14 C15 1.358(14)
C14 H14 0.9500
C15 C17 1.361(12)
C15 C16 1.521(13)
C16 H16A 0.9801
C16 H16B 0.9798
C16 H16C 0.9801
C17 C18 1.379(11)
C17 H17 0.9500
C18 C19 1.498(11)
C19 H19A 0.9800
C19 H19B 0.9800
C19 H19C 0.9801
C20 H20A 0.9899
C20 H20B 0.9904

loop_
_geom_torsion_atom_site_label_1
_geom_torsion_atom_site_label_2
_geom_torsion_atom_site_label_3
_geom_torsion_atom_site_label_4
_geom_torsion
C1 Pd N1 C4 -5.4(5)
Cl2 Pd N1 C4 15(2)
Cl1 Pd N1 C4 176.1(5)
C1 Pd N1 C6 171.0(9)
Cl2 Pd N1 C6 -168.1(16)
Cl1 Pd N1 C6 -7.5(9)
C3 N3 C1 N2 -0.7(9)
C11 N3 C1 N2 -176.7(7)
C3 N3 C1 Pd 176.3(8)
C11 N3 C1 Pd 0.3(15)
C4 N2 C1 N3 172.7(7)
C2 N2 C1 N3 0.9(9)
C4 N2 C1 Pd -5.3(9)
C2 N2 C1 Pd -177.2(5)
N1 Pd C1 N3 -171.1(10)
Cl2 Pd C1 N3 10.5(10)
Cl1 Pd C1 N3 -158.4(13)
N1 Pd C1 N2 5.7(5)
Cl2 Pd C1 N2 -172.6(5)
Cl1 Pd C1 N2 18(2)
C4 N2 C2 C3 -170.6(9)
C1 N2 C2 C3 -0.8(10)
N2 C2 C3 N3 0.3(10)
C1 N3 C3 C2 0.2(10)
C11 N3 C3 C2 176.4(8)
C6 N1 C4 O 0.4(9)
Pd N1 C4 O 178.2(5)
C6 N1 C4 N2 -173.6(8)
Pd N1 C4 N2 4.2(10)
C5 O C4 N1 0.5(9)
C5 O C4 N2 174.5(8)
C1 N2 C4 N1 0.6(12)
C2 N2 C4 N1 170.0(8)
C1 N2 C4 O -173.1(7)
C2 N2 C4 O -3.8(15)
C4 O C5 C10 -176.9(9)
C4 O C5 C6 -1.2(8)
C4 N1 C6 C7 178.8(9)
Pd N1 C6 C7 2.3(15)
C4 N1 C6 C5 -1.1(8)
Pd N1 C6 C5 -177.6(6)
C10 C5 C6 C7 -2.6(14)
O C5 C6 C7 -178.5(7)
C10 C5 C6 N1 177.2(8)
O C5 C6 N1 1.4(9)
N1 C6 C7 C8 -178.1(8)
C5 C6 C7 C8 1.7(12)
C6 C7 C8 C9 -0.9(14)
C7 C8 C9 C10 0.7(16)
O C5 C10 C9 177.2(8)
C6 C5 C10 C9 2.3(13)
C8 C9 C10 C5 -1.3(14)
C1 N3 C11 C18 -111.3(9)
C3 N3 C11 C18 73.2(10)
C1 N3 C11 C12 74.0(10)
C3 N3 C11 C12 -101.5(9)
C18 C11 C12 C14 1.4(11)
N3 C11 C12 C14 175.9(7)
C18 C11 C12 C13 -179.2(8)
N3 C11 C12 C13 -4.7(12)
C11 C12 C14 C15 -1.8(12)
C13 C12 C14 C15 178.8(8)
C12 C14 C15 C17 0.3(13)
C12 C14 C15 C16 -179.0(8)
C14 C15 C17 C18 1.8(13)
C16 C15 C17 C18 -178.9(8)
C15 C17 C18 C11 -2.1(12)
C15 C17 C18 C19 -177.3(8)
C12 C11 C18 C17 0.5(11)
N3 C11 C18 C17 -174.0(7)
C12 C11 C18 C19 175.7(7)
N3 C11 C18 C19 1.2(11)
